data_4505685
loop_
_publ_author_name
'Crihfield, April'
'Hartwell, Joshua'
'Phelps, Dustin'
'Walsh, Rosa Bailey'
'Harris, Jeffery L.'
'Payne, John F.'
'Pennington, William T.'
'Hanks, Timothy W.'

_publ_section_title
;
 Crystal Engineering through Halogen Bonding. 2. Complexes of
 Diacetylene-Linked Heterocycles with Organic Iodides
;
_journal_issue 3
_journal_name_full 'Crystal Growth &amp; Design'
_journal_page_first 313
_journal_paper_doi 10.1021/cg0340042
_journal_volume 3
_journal_year 2003
_chemical_formula_sum 'C24 H12 I4 N2'
_chemical_formula_weight 835.96
_chemical_name_systematic
; 
 ? 
;
_space_group_IT_number 2
_symmetry_space_group_name_Hall '-P 1'
_symmetry_space_group_name_H-M 'P -1'
_atom_sites_solution_hydrogens geom
_atom_sites_solution_primary direct
_atom_sites_solution_secondary difmap
_audit_creation_method SHELXL-97
_cell_angle_alpha 94.070(10)
_cell_angle_beta 98.130(10)
_cell_angle_gamma 97.220(10)
_cell_formula_units_Z 1
_cell_length_a 7.3620(10)
_cell_length_b 19.278(4)
_cell_length_c 4.2134(5)
_cell_measurement_temperature 293(2)
_cell_volume 584.88(16)
_computing_structure_refinement 'SHELXL-97 (Sheldrick, 1997)'
_computing_structure_solution 'SHELXS-97 (Sheldrick, 1990)'
_diffrn_ambient_temperature 293(2)
_diffrn_measured_fraction_theta_full 0.985
_diffrn_measured_fraction_theta_max 0.985
_diffrn_radiation_monochromator graphite
_diffrn_radiation_source 'fine-focus sealed tube'
_diffrn_radiation_type MoK\a
_diffrn_radiation_wavelength 0.71073
_diffrn_reflns_av_R_equivalents 0.0291
_diffrn_reflns_av_sigmaI/netI 0.0358
_diffrn_reflns_limit_h_max 9
_diffrn_reflns_limit_h_min 0
_diffrn_reflns_limit_k_max 24
_diffrn_reflns_limit_k_min -24
_diffrn_reflns_limit_l_max 5
_diffrn_reflns_limit_l_min -5
_diffrn_reflns_number 2869
_diffrn_reflns_theta_full 27.48
_diffrn_reflns_theta_max 27.48
_diffrn_reflns_theta_min 2.14
_exptl_absorpt_coefficient_mu 5.342
_exptl_crystal_density_diffrn 2.373
_exptl_crystal_density_method 'not measured'
_exptl_crystal_F_000 382
_refine_diff_density_max 1.606
_refine_diff_density_min -1.150
_refine_diff_density_rms 0.212
_refine_ls_extinction_method none
_refine_ls_goodness_of_fit_ref 1.205
_refine_ls_hydrogen_treatment mixed
_refine_ls_matrix_type full
_refine_ls_number_parameters 136
_refine_ls_number_reflns 2660
_refine_ls_number_restraints 0
_refine_ls_restrained_S_all 1.205
_refine_ls_R_factor_all 0.0693
_refine_ls_R_factor_gt 0.0599
_refine_ls_shift/su_max 0.000
_refine_ls_shift/su_mean 0.000
_refine_ls_structure_factor_coef Fsqd
_refine_ls_weighting_details 'calc w=1/[\s^2^(Fo^2^)+(0.0128P)^2^+12.9309P] where P=(Fo^2^+2Fc^2^)/3'
_refine_ls_weighting_scheme calc
_refine_ls_wR_factor_gt 0.1514
_refine_ls_wR_factor_ref 0.1555
_reflns_number_gt 2285
_reflns_number_total 2660
_reflns_threshold_expression >2sigma(I)
_cod_data_source_file cg0340042si20030204_083047.cif
_cod_data_source_block 2.TIE
_cod_database_code 4505685

loop_
_symmetry_equiv_pos_as_xyz
'x, y, z'
'-x, -y, -z'

loop_
_atom_site_label
_atom_site_type_symbol
_atom_site_fract_x
_atom_site_fract_y
_atom_site_fract_z
_atom_site_U_iso_or_equiv
_atom_site_adp_type
_atom_site_occupancy
_atom_site_symmetry_multiplicity
_atom_site_calc_flag
_atom_site_refinement_flags
I1 I -0.10048(13) 0.10797(4) 0.2729(2) 0.0468(2) Uani 1 1 d .
I2 I 0.32878(12) 0.05590(5) 0.1689(2) 0.0532(3) Uani 1 1 d .
N1 N -0.2731(18) 0.2237(6) 0.548(3) 0.057(3) Uani 1 1 d .
C1 C 0.0418(18) 0.0316(7) 0.085(3) 0.046(3) Uani 1 1 d .
C2 C -0.191(2) 0.2897(7) 0.505(3) 0.054(3) Uani 1 1 d .
H2A H -0.0832 0.2931 0.4115 0.065 Uiso 1 1 calc R
C3 C -0.2544(18) 0.3497(7) 0.589(3) 0.047(3) Uani 1 1 d .
C4 C -0.4235(17) 0.3471(5) 0.718(3) 0.039(2) Uani 1 1 d .
C5 C -0.506(2) 0.4061(7) 0.800(4) 0.058(3) Uani 1 1 d .
H5A H -0.4519 0.4508 0.7684 0.069 Uiso 1 1 calc R
C6 C -0.668(2) 0.3969(10) 0.926(4) 0.071(5) Uani 1 1 d .
H6A H -0.7232 0.4360 0.9824 0.086 Uiso 1 1 calc R
C7 C -0.752(2) 0.3311(11) 0.972(4) 0.072(5) Uani 1 1 d .
H7A H -0.8628 0.3265 1.0555 0.086 Uiso 1 1 calc R
C8 C -0.6765(19) 0.2732(10) 0.897(4) 0.065(4) Uani 1 1 d .
H8A H -0.7349 0.2293 0.9304 0.078 Uiso 1 1 calc R
C9 C -0.5085(17) 0.2789(6) 0.768(3) 0.042(3) Uani 1 1 d .
C10 C -0.423(2) 0.2216(7) 0.682(3) 0.056(3) Uani 1 1 d .
H10A H -0.4779 0.1777 0.7244 0.067 Uiso 1 1 calc R
C11 C -0.151(2) 0.4144(7) 0.540(3) 0.052(3) Uani 1 1 d .
C12 C -0.057(2) 0.4696(7) 0.519(4) 0.059(4) Uani 1 1 d .

loop_
_atom_site_aniso_label
_atom_site_aniso_U_11
_atom_site_aniso_U_22
_atom_site_aniso_U_33
_atom_site_aniso_U_23
_atom_site_aniso_U_13
_atom_site_aniso_U_12
I1 0.0679(6) 0.0341(4) 0.0437(4) 0.0035(3) 0.0169(4) 0.0179(4)
I2 0.0482(5) 0.0523(5) 0.0567(5) -0.0020(4) 0.0086(4) 0.0013(4)
N1 0.078(8) 0.042(6) 0.057(7) 0.006(5) 0.023(6) 0.012(6)
C1 0.050(7) 0.053(7) 0.040(6) 0.002(5) 0.013(5) 0.023(6)
C2 0.058(8) 0.050(8) 0.060(8) 0.018(6) 0.013(7) 0.019(6)
C3 0.048(7) 0.038(6) 0.053(7) 0.006(5) 0.001(6) 0.001(5)
C4 0.051(7) 0.023(5) 0.038(6) 0.002(4) -0.002(5) 0.002(4)
C5 0.055(8) 0.043(7) 0.071(9) 0.000(7) 0.002(7) 0.005(6)
C6 0.062(9) 0.092(13) 0.062(9) -0.010(9) 0.004(8) 0.033(9)
C7 0.051(9) 0.100(14) 0.065(10) 0.001(9) 0.019(7) 0.009(9)
C8 0.042(7) 0.086(12) 0.061(9) 0.009(8) 0.007(6) -0.013(7)
C9 0.046(6) 0.039(6) 0.037(6) 0.003(5) 0.002(5) -0.007(5)
C10 0.070(9) 0.041(7) 0.051(8) 0.002(6) -0.005(7) 0.003(6)
C11 0.060(8) 0.038(7) 0.059(8) 0.009(6) 0.004(6) 0.006(6)
C12 0.063(9) 0.039(7) 0.071(9) 0.015(6) 0.004(7) -0.003(6)

loop_
_atom_type_symbol
_atom_type_description
_atom_type_scat_dispersion_real
_atom_type_scat_dispersion_imag
_atom_type_scat_source
C C 0.0033 0.0016 'International Tables Vol C Tables 4.2.6.8 and 6.1.1.4'
H H 0.0000 0.0000 'International Tables Vol C Tables 4.2.6.8 and 6.1.1.4'
N N 0.0061 0.0033 'International Tables Vol C Tables 4.2.6.8 and 6.1.1.4'
I I -0.4742 1.8119 'International Tables Vol C Tables 4.2.6.8 and 6.1.1.4'

loop_
_geom_angle_atom_site_label_1
_geom_angle_atom_site_label_2
_geom_angle_atom_site_label_3
_geom_angle
_geom_angle_site_symmetry_1
_geom_angle_site_symmetry_3
C1 I1 N1 175.4(5) . .
C1 I1 C1 21.6(6) . 2
N1 I1 C1 162.9(4) . 2
C1 I1 I2 32.6(4) . .
N1 I1 I2 142.9(3) . .
C1 I1 I2 54.2(2) 2 .
C1 I1 I2 56.5(4) . 2
N1 I1 I2 128.0(3) . 2
C1 I1 I2 34.8(2) 2 2
I2 I1 I2 89.03(3) . 2
C1 I1 C2 156.3(4) . .
N1 I1 C2 19.6(3) . .
C1 I1 C2 166.3(3) 2 .
I2 I1 C2 126.6(2) . .
I2 I1 C2 141.0(2) 2 .
C1 I1 I2 115.5(4) . 1_455
N1 I1 I2 69.1(3) . 1_455
C1 I1 I2 93.9(2) 2 1_455
I2 I1 I2 147.94(4) . 1_455
I2 I1 I2 59.18(3) 2 1_455
C2 I1 I2 85.1(2) . 1_455
C1 I1 I1 66.4(3) . 1_554
N1 I1 I1 113.6(2) . 1_554
C1 I1 I1 63.6(2) 2 1_554
I2 I1 I1 76.58(2) . 1_554
I2 I1 I1 67.35(2) 2 1_554
C2 I1 I1 102.7(2) . 1_554
I2 I1 I1 93.14(2) 1_455 1_554
C1 I1 I1 113.6(3) . 1_556
N1 I1 I1 66.4(2) . 1_556
C1 I1 I1 116.4(2) 2 1_556
I2 I1 I1 103.42(2) . 1_556
I2 I1 I1 112.65(2) 2 1_556
C2 I1 I1 77.3(2) . 1_556
I2 I1 I1 86.86(2) 1_455 1_556
I1 I1 I1 180.00(3) 1_554 1_556
C1 I1 I2 85.8(4) . 2_556
N1 I1 I2 97.2(2) . 2_556
C1 I1 I2 75.3(2) 2 2_556
I2 I1 I2 102.08(3) . 2_556
I2 I1 I2 62.63(2) 2 2_556
C2 I1 I2 115.7(2) . 2_556
I2 I1 I2 61.44(3) 1_455 2_556
I1 I1 I2 129.985(18) 1_554 2_556
I1 I1 I2 50.015(18) 1_556 2_556
C1 I1 I2 74.7(3) . 1_556
N1 I1 I2 103.3(3) . 1_556
C1 I1 I2 87.9(2) 2 1_556
I2 I1 I2 58.30(2) . 1_556
I2 I1 I2 108.93(3) 2 1_556
C2 I1 I2 104.0(2) . 1_556
I2 I1 I2 124.71(3) 1_455 1_556
I1 I1 I2 134.881(16) 1_554 1_556
I1 I1 I2 45.119(16) 1_556 1_556
I2 I1 I2 65.82(2) 2_556 1_556
C1 I1 I1 49.1(4) . 2_556
N1 I1 I1 132.0(2) . 2_556
C1 I1 I1 50.8(2) 2 2_556
I2 I1 I1 58.80(2) . 2_556
I2 I1 I1 65.54(3) 2 2_556
C2 I1 I1 142.9(2) . 2_556
I2 I1 I1 100.13(3) 1_455 2_556
I1 I1 I1 113.54(2) 1_554 2_556
I1 I1 I1 66.46(2) 1_556 2_556
I2 I1 I1 43.28(2) 2_556 2_556
I2 I1 I1 43.39(2) 1_556 2_556
C1 I2 C1 23.3(5) . 2
C1 I2 I1 32.7(3) . .
C1 I2 I1 56.0(2) 2 .
C1 I2 I1 58.3(3) . 2
C1 I2 I1 35.0(2) 2 2
I1 I2 I1 90.97(3) . 2
C1 I2 I2 125.2(3) . 2_655
C1 I2 I2 101.9(2) 2 2_655
I1 I2 I2 157.59(4) . 2_655
I1 I2 I2 67.04(3) 2 2_655
C1 I2 I1 176.1(3) . 1_655
C1 I2 I1 155.6(2) 2 1_655
I1 I2 I1 147.94(3) . 1_655
I1 I2 I1 120.82(3) 2 1_655
I2 I2 I1 53.79(3) 2_655 1_655
C1 I2 I2 89.4(3) . 1_554
C1 I2 I2 79.3(2) 2 1_554
I1 I2 I2 103.42(2) . 1_554
I1 I2 I2 67.35(2) 2 1_554
I2 I2 I2 65.14(3) 2_655 1_554
I1 I2 I2 86.86(2) 1_655 1_554
C1 I2 I2 90.6(3) . 1_556
C1 I2 I2 100.7(2) 2 1_556
I1 I2 I2 76.58(2) . 1_556
I1 I2 I2 112.65(2) 2 1_556
I2 I2 I2 114.86(3) 2_655 1_556
I1 I2 I2 93.14(2) 1_655 1_556
I2 I2 I2 180.00(3) 1_554 1_556
C1 I2 I2 121.4(4) . 2_656
C1 I2 I2 111.3(2) 2 2_656
I1 I2 I2 126.59(4) . 2_656
I1 I2 I2 91.48(3) 2 2_656
I2 I2 I2 61.24(3) 2_655 2_656
I1 I2 I2 61.88(3) 1_655 2_656
I2 I2 I2 126.38(3) 1_554 2_656
I2 I2 I2 53.62(2) 1_556 2_656
C1 I2 I1 64.8(4) . 2_556
C1 I2 I1 59.9(2) 2 2_556
I1 I2 I1 77.92(3) . 2_556
I1 I2 I1 62.63(2) 2 2_556
I2 I2 I1 94.62(4) 2_655 2_556
I1 I2 I1 118.56(3) 1_655 2_556
I2 I2 I1 129.985(18) 1_554 2_556
I2 I2 I1 50.015(18) 1_556 2_556
I2 I2 I1 56.68(3) 2_656 2_556
C1 I2 I1 51.5(4) . 1_554
C1 I2 I1 55.2(2) 2 1_554
I1 I2 I1 58.30(2) . 1_554
I1 I2 I1 71.07(3) 2 1_554
I2 I2 I1 107.80(4) 2_655 1_554
I1 I2 I1 124.71(3) 1_655 1_554
I2 I2 I1 45.119(16) 1_554 1_554
I2 I2 I1 134.881(16) 1_556 1_554
I2 I2 I1 162.38(3) 2_656 1_554
I1 I2 I1 114.18(2) 2_556 1_554
C1 I2 I2 13.9(3) . 2
C1 I2 I2 9.5(2) 2 2
I1 I2 I2 46.51(2) . 2
I1 I2 I2 44.45(2) 2 2
I2 I2 I2 111.37(4) 2_655 2
I1 I2 I2 164.89(3) 1_655 2
I2 I2 I2 83.29(2) 1_554 2
I2 I2 I2 96.71(2) 1_556 2
I2 I2 I2 115.87(4) 2_656 2
I1 I2 I2 61.30(2) 2_556 2
I1 I2 I2 52.88(2) 1_554 2
C10 N1 C2 115.4(12) . .
C10 N1 I1 129.8(9) . .
C2 N1 I1 114.5(9) . .
C1 C1 I2 120.4(11) 2 .
C1 C1 I1 124.8(12) 2 .
I2 C1 I1 114.8(6) . .
C1 C1 I2 36.3(8) 2 2
I2 C1 I2 156.7(5) . 2
I1 C1 I2 88.5(4) . 2
C1 C1 I1 33.6(8) 2 2
I2 C1 I1 86.9(4) . 2
I1 C1 I1 158.4(6) . 2
I2 C1 I1 69.8(3) 2 2
C3 C2 N1 124.6(13) . .
C3 C2 I1 169.7(10) . .
N1 C2 I1 45.9(7) . .
C2 C3 C11 118.4(13) . .
C2 C3 C4 119.8(12) . .
C11 C3 C4 121.8(12) . .
C5 C4 C3 124.4(11) . .
C5 C4 C9 119.8(12) . .
C3 C4 C9 115.8(11) . .
C6 C5 C4 119.0(14) . .
C5 C6 C7 121.4(15) . .
C8 C7 C6 121.2(15) . .
C7 C8 C9 120.3(15) . .
C10 C9 C8 123.5(13) . .
C10 C9 C4 118.2(12) . .
C8 C9 C4 118.3(13) . .
N1 C10 C9 126.0(13) . .
C12 C11 C3 175.5(16) . .
C11 C12 C12 176(2) . 2_566

loop_
_geom_bond_atom_site_label_1
_geom_bond_atom_site_label_2
_geom_bond_distance
_geom_bond_site_symmetry_2
I1 C1 2.086(11) .
I1 N1 2.949(11) .
I1 C1 3.098(12) 2
I1 I2 3.5091(13) .
I1 I2 3.6353(14) 2
I1 C2 3.736(14) .
I1 I2 4.1486(14) 1_455
I1 I1 4.2134(5) 1_554
I1 I1 4.2134(5) 1_556
I1 I2 4.3788(14) 2_556
I1 I2 4.8172(14) 1_556
I1 I1 5.0057(18) 2_556
I2 C1 2.080(13) .
I2 C1 3.032(14) 2
I2 I1 3.6353(14) 2
I2 I2 3.8692(19) 2_655
I2 I1 4.1486(14) 1_655
I2 I2 4.2134(5) 1_554
I2 I2 4.2134(5) 1_556
I2 I2 4.361(2) 2_656
I2 I1 4.3788(14) 2_556
I2 I1 4.8172(14) 1_554
I2 I2 5.0099(19) 2
N1 C10 1.308(19) .
N1 C2 1.375(18) .
C1 C1 1.39(3) 2
C1 I2 3.032(13) 2
C1 I1 3.098(12) 2
C2 C3 1.344(18) .
C3 C11 1.422(18) .
C3 C4 1.425(18) .
C4 C5 1.400(18) .
C4 C9 1.425(15) .
C5 C6 1.37(2) .
C6 C7 1.38(3) .
C7 C8 1.34(2) .
C8 C9 1.415(19) .
C9 C10 1.388(19) .
C11 C12 1.211(18) .
C12 C12 1.38(3) 2_566

loop_
_geom_torsion_atom_site_label_1
_geom_torsion_atom_site_label_2
_geom_torsion_atom_site_label_3
_geom_torsion_atom_site_label_4
_geom_torsion
_geom_torsion_site_symmetry_1
_geom_torsion_site_symmetry_4
N1 I1 I2 C1 -178.4(8) . .
C1 I1 I2 C1 0.1(9) 2 .
I2 I1 I2 C1 0.0(7) 2 .
C2 I1 I2 C1 -162.9(7) . .
I2 I1 I2 C1 7.2(7) 1_455 .
I1 I1 I2 C1 -66.9(7) 1_554 .
I1 I1 I2 C1 113.1(7) 1_556 .
I2 I1 I2 C1 61.8(7) 2_556 .
I2 I1 I2 C1 113.1(7) 1_556 .
I1 I1 I2 C1 61.8(7) 2_556 .
C1 I1 I2 C1 -0.1(9) . 2
N1 I1 I2 C1 -178.5(5) . 2
I2 I1 I2 C1 0.0(3) 2 2
C2 I1 I2 C1 -163.0(4) . 2
I2 I1 I2 C1 7.1(3) 1_455 2
I1 I1 I2 C1 -66.9(3) 1_554 2
I1 I1 I2 C1 113.1(3) 1_556 2
I2 I1 I2 C1 61.7(3) 2_556 2
I2 I1 I2 C1 113.1(3) 1_556 2
I1 I1 I2 C1 61.7(3) 2_556 2
C1 I1 I2 I1 0.0(7) . 2
N1 I1 I2 I1 -178.5(4) . 2
C1 I1 I2 I1 0.0(3) 2 2
I2 I1 I2 I1 0.0 2 2
C2 I1 I2 I1 -163.0(3) . 2
I2 I1 I2 I1 7.12(7) 1_455 2
I1 I1 I2 I1 -66.93(2) 1_554 2
I1 I1 I2 I1 113.07(2) 1_556 2
I2 I1 I2 I1 61.72(2) 2_556 2
I2 I1 I2 I1 113.07(2) 1_556 2
I1 I1 I2 I1 61.72(2) 2_556 2
C1 I1 I2 I2 10.6(7) . 2_655
N1 I1 I2 I2 -167.8(4) . 2_655
C1 I1 I2 I2 10.7(3) 2 2_655
I2 I1 I2 I2 10.66(11) 2 2_655
C2 I1 I2 I2 -152.3(3) . 2_655
I2 I1 I2 I2 17.78(18) 1_455 2_655
I1 I1 I2 I2 -56.27(12) 1_554 2_655
I1 I1 I2 I2 123.73(12) 1_556 2_655
I2 I1 I2 I2 72.38(12) 2_556 2_655
I2 I1 I2 I2 123.73(12) 1_556 2_655
I1 I1 I2 I2 72.38(12) 2_556 2_655
C1 I1 I2 I1 172.8(7) . 1_655
N1 I1 I2 I1 -5.6(4) . 1_655
C1 I1 I2 I1 172.9(3) 2 1_655
I2 I1 I2 I1 172.88(7) 2 1_655
C2 I1 I2 I1 9.9(3) . 1_655
I2 I1 I2 I1 180.0 1_455 1_655
I1 I1 I2 I1 105.95(7) 1_554 1_655
I1 I1 I2 I1 -74.05(7) 1_556 1_655
I2 I1 I2 I1 -125.40(7) 2_556 1_655
I2 I1 I2 I1 -74.05(7) 1_556 1_655
I1 I1 I2 I1 -125.40(7) 2_556 1_655
C1 I1 I2 I2 66.9(7) . 1_554
N1 I1 I2 I2 -111.6(4) . 1_554
C1 I1 I2 I2 66.9(3) 2 1_554
I2 I1 I2 I2 66.93(2) 2 1_554
C2 I1 I2 I2 -96.0(3) . 1_554
I2 I1 I2 I2 74.05(7) 1_455 1_554
I1 I1 I2 I2 0.0 1_554 1_554
I1 I1 I2 I2 180.0 1_556 1_554
I2 I1 I2 I2 128.647(19) 2_556 1_554
I2 I1 I2 I2 180.0 1_556 1_554
I1 I1 I2 I2 128.647(19) 2_556 1_554
C1 I1 I2 I2 -113.1(7) . 1_556
N1 I1 I2 I2 68.4(4) . 1_556
C1 I1 I2 I2 -113.1(3) 2 1_556
I2 I1 I2 I2 -113.07(2) 2 1_556
C2 I1 I2 I2 84.0(3) . 1_556
I2 I1 I2 I2 -105.95(7) 1_455 1_556
I1 I1 I2 I2 180.0 1_554 1_556
I1 I1 I2 I2 0.0 1_556 1_556
I2 I1 I2 I2 -51.353(19) 2_556 1_556
I1 I1 I2 I2 -51.353(19) 2_556 1_556
C1 I1 I2 I2 -92.6(7) . 2_656
N1 I1 I2 I2 89.0(4) . 2_656
C1 I1 I2 I2 -92.5(3) 2 2_656
I2 I1 I2 I2 -92.56(5) 2 2_656
C2 I1 I2 I2 104.5(3) . 2_656
I2 I1 I2 I2 -85.45(8) 1_455 2_656
I1 I1 I2 I2 -159.49(4) 1_554 2_656
I1 I1 I2 I2 20.51(5) 1_556 2_656
I2 I1 I2 I2 -30.85(4) 2_556 2_656
I2 I1 I2 I2 20.51(5) 1_556 2_656
I1 I1 I2 I2 -30.85(4) 2_556 2_656
C1 I1 I2 I1 -61.8(7) . 2_556
N1 I1 I2 I1 119.8(4) . 2_556
C1 I1 I2 I1 -61.7(3) 2 2_556
I2 I1 I2 I1 -61.72(2) 2 2_556
C2 I1 I2 I1 135.3(3) . 2_556
I2 I1 I2 I1 -54.60(7) 1_455 2_556
I1 I1 I2 I1 -128.647(19) 1_554 2_556
I1 I1 I2 I1 51.353(19) 1_556 2_556
I2 I1 I2 I1 0.0 2_556 2_556
I2 I1 I2 I1 51.353(19) 1_556 2_556
C1 I1 I2 I1 66.9(7) . 1_554
N1 I1 I2 I1 -111.6(4) . 1_554
C1 I1 I2 I1 66.9(3) 2 1_554
I2 I1 I2 I1 66.93(2) 2 1_554
C2 I1 I2 I1 -96.0(3) . 1_554
I2 I1 I2 I1 74.05(7) 1_455 1_554
I1 I1 I2 I1 180.0 1_556 1_554
I2 I1 I2 I1 128.647(19) 2_556 1_554
I2 I1 I2 I1 180.0 1_556 1_554
I1 I1 I2 I1 128.647(19) 2_556 1_554
C1 I1 I2 I2 0.0(7) . 2
N1 I1 I2 I2 -178.5(4) . 2
C1 I1 I2 I2 0.0(3) 2 2
C2 I1 I2 I2 -163.0(3) . 2
I2 I1 I2 I2 7.12(7) 1_455 2
I1 I1 I2 I2 -66.93(2) 1_554 2
I1 I1 I2 I2 113.07(2) 1_556 2
I2 I1 I2 I2 61.72(2) 2_556 2
I2 I1 I2 I2 113.07(2) 1_556 2
I1 I1 I2 I2 61.72(2) 2_556 2
C1 I1 N1 C10 -156(5) . .
C1 I1 N1 C10 38(2) 2 .
I2 I1 N1 C10 -145.9(11) . .
I2 I1 N1 C10 36.0(14) 2 .
C2 I1 N1 C10 174(2) . .
I2 I1 N1 C10 30.9(12) 1_455 .
I1 I1 N1 C10 115.0(12) 1_554 .
I1 I1 N1 C10 -65.0(12) 1_556 .
I2 I1 N1 C10 -24.7(13) 2_556 .
I2 I1 N1 C10 -91.5(13) 1_556 .
I1 I1 N1 C10 -53.9(14) 2_556 .
C1 I1 N1 C2 29(6) . .
C1 I1 N1 C2 -136.0(12) 2 .
I2 I1 N1 C2 39.9(12) . .
I2 I1 N1 C2 -138.2(9) 2 .
I2 I1 N1 C2 -143.3(10) 1_455 .
I1 I1 N1 C2 -59.3(10) 1_554 .
I1 I1 N1 C2 120.7(10) 1_556 .
I2 I1 N1 C2 161.1(10) 2_556 .
I2 I1 N1 C2 94.3(10) 1_556 .
I1 I1 N1 C2 131.9(9) 2_556 .
I1 I2 C1 C1 -180(2) . 2
I1 I2 C1 C1 0.1(12) 2 2
I2 I2 C1 C1 5.1(17) 2_655 2
I1 I2 C1 C1 78(6) 1_655 2
I2 I2 C1 C1 63.6(14) 1_554 2
I2 I2 C1 C1 -116.4(14) 1_556 2
I2 I2 C1 C1 -69.9(15) 2_656 2
I1 I2 C1 C1 -72.1(14) 2_556 2
I1 I2 C1 C1 90.3(14) 1_554 2
I2 I2 C1 C1 0.000(3) 2 2
C1 I2 C1 I1 180(2) 2 .
I1 I2 C1 I1 180.0(8) 2 .
I2 I2 C1 I1 -175.1(3) 2_655 .
I1 I2 C1 I1 -102(5) 1_655 .
I2 I2 C1 I1 -116.5(6) 1_554 .
I2 I2 C1 I1 63.5(6) 1_556 .
I2 I2 C1 I1 109.9(5) 2_656 .
I1 I2 C1 I1 107.8(6) 2_556 .
I1 I2 C1 I1 -89.8(6) 1_554 .
I2 I2 C1 I1 180(2) 2 .
C1 I2 C1 I2 0.000(3) 2 2
I1 I2 C1 I2 -180(2) . 2
I1 I2 C1 I2 0.1(12) 2 2
I2 I2 C1 I2 5.1(17) 2_655 2
I1 I2 C1 I2 78(6) 1_655 2
I2 I2 C1 I2 63.6(14) 1_554 2
I2 I2 C1 I2 -116.4(14) 1_556 2
I2 I2 C1 I2 -69.9(15) 2_656 2
I1 I2 C1 I2 -72.1(14) 2_556 2
I1 I2 C1 I2 90.3(14) 1_554 2
C1 I2 C1 I1 -0.1(12) 2 2
I1 I2 C1 I1 -180.0(8) . 2
I2 I2 C1 I1 5.0(5) 2_655 2
I1 I2 C1 I1 78(5) 1_655 2
I2 I2 C1 I1 63.5(2) 1_554 2
I2 I2 C1 I1 -116.5(2) 1_556 2
I2 I2 C1 I1 -70.0(3) 2_656 2
I1 I2 C1 I1 -72.1(2) 2_556 2
I1 I2 C1 I1 90.2(3) 1_554 2
I2 I2 C1 I1 -0.1(12) 2 2
N1 I1 C1 C1 -168(4) . 2
I2 I1 C1 C1 180(2) . 2
I2 I1 C1 C1 -0.1(13) 2 2
C2 I1 C1 C1 -144.2(12) . 2
I2 I1 C1 C1 4.1(17) 1_455 2
I1 I1 C1 C1 -77.7(15) 1_554 2
I1 I1 C1 C1 102.3(15) 1_556 2
I2 I1 C1 C1 59.6(15) 2_556 2
I2 I1 C1 C1 125.7(16) 1_556 2
I1 I1 C1 C1 85.1(16) 2_556 2
N1 I1 C1 I2 12(6) . .
C1 I1 C1 I2 -180(2) 2 .
I2 I1 C1 I2 -180.0(8) 2 .
C2 I1 C1 I2 35.9(14) . .
I2 I1 C1 I2 -175.8(4) 1_455 .
I1 I1 C1 I2 102.4(6) 1_554 .
I1 I1 C1 I2 -77.6(6) 1_556 .
I2 I1 C1 I2 -120.3(6) 2_556 .
I2 I1 C1 I2 -54.2(5) 1_556 .
I1 I1 C1 I2 -94.7(6) 2_556 .
N1 I1 C1 I2 -168(5) . 2
C1 I1 C1 I2 0.1(13) 2 2
I2 I1 C1 I2 180.0(8) . 2
C2 I1 C1 I2 -144.2(8) . 2
I2 I1 C1 I2 4.2(4) 1_455 2
I1 I1 C1 I2 -77.6(2) 1_554 2
I1 I1 C1 I2 102.4(2) 1_556 2
I2 I1 C1 I2 59.7(2) 2_556 2
I2 I1 C1 I2 125.7(3) 1_556 2
I1 I1 C1 I2 85.2(4) 2_556 2
N1 I1 C1 I1 -168(4) . 2
C1 I1 C1 I1 0.000(1) 2 2
I2 I1 C1 I1 180(2) . 2
I2 I1 C1 I1 -0.1(13) 2 2
C2 I1 C1 I1 -144.2(12) . 2
I2 I1 C1 I1 4.1(17) 1_455 2
I1 I1 C1 I1 -77.7(15) 1_554 2
I1 I1 C1 I1 102.3(15) 1_556 2
I2 I1 C1 I1 59.6(15) 2_556 2
I2 I1 C1 I1 125.7(16) 1_556 2
I1 I1 C1 I1 85.1(16) 2_556 2
C10 N1 C2 C3 0(2) . .
I1 N1 C2 C3 174.7(11) . .
C10 N1 C2 I1 -175.1(17) . .
C1 I1 C2 C3 161(5) . .
N1 I1 C2 C3 -25(5) . .
C1 I1 C2 C3 95(6) 2 .
I2 I1 C2 C3 -176(6) . .
I2 I1 C2 C3 32(6) 2 .
I2 I1 C2 C3 9(6) 1_455 .
I1 I1 C2 C3 101(6) 1_554 .
I1 I1 C2 C3 -79(6) 1_556 .
I2 I1 C2 C3 -46(6) 2_556 .
I2 I1 C2 C3 -116(6) 1_556 .
I1 I1 C2 C3 -91(6) 2_556 .
C1 I1 C2 N1 -174.4(12) . .
C1 I1 C2 N1 120.5(15) 2 .
I2 I1 C2 N1 -151.2(9) . .
I2 I1 C2 N1 56.5(11) 2 .
I2 I1 C2 N1 34.1(10) 1_455 .
I1 I1 C2 N1 126.2(10) 1_554 .
I1 I1 C2 N1 -53.8(10) 1_556 .
I2 I1 C2 N1 -20.9(11) 2_556 .
I2 I1 C2 N1 -90.5(10) 1_556 .
I1 I1 C2 N1 -66.2(11) 2_556 .
N1 C2 C3 C11 177.9(13) . .
I1 C2 C3 C11 -160(5) . .
N1 C2 C3 C4 -3(2) . .
I1 C2 C3 C4 19(6) . .
C2 C3 C4 C5 -177.0(13) . .
C11 C3 C4 C5 2(2) . .
C2 C3 C4 C9 3.6(18) . .
C11 C3 C4 C9 -177.4(12) . .
C3 C4 C5 C6 -179.3(14) . .
C9 C4 C5 C6 0(2) . .
C4 C5 C6 C7 -1(2) . .
C5 C6 C7 C8 1(3) . .
C6 C7 C8 C9 0(3) . .
C7 C8 C9 C10 -179.4(14) . .
C7 C8 C9 C4 0(2) . .
C5 C4 C9 C10 179.6(12) . .
C3 C4 C9 C10 -1.0(17) . .
C5 C4 C9 C8 0.4(18) . .
C3 C4 C9 C8 179.8(12) . .
C2 N1 C10 C9 3(2) . .
I1 N1 C10 C9 -170.9(9) . .
C8 C9 C10 N1 176.6(14) . .
C4 C9 C10 N1 -3(2) . .
C2 C3 C11 C12 -94(21) . .
C4 C3 C11 C12 87(21) . .
C3 C11 C12 C12 113(33) . 2_566
